data_8102375
loop_
_publ_author_name
'Qi-Chun Ding'
'Li-Xue Zhang'
'Jian-Yu Jin'
'Xin-Xiang Lei'
'Mao-Lin Hu'

_publ_section_title
;
 Crystal structure of
 (E)-N-(4-(dimethylamino)benzylidene)-3-(2,4-dinitrophenylthio)-5-(4-methoxyphenyl)-4H-1,2,4-triazol-4-amine,
 C24H21N7O5S
;
_journal_issue 1
_journal_name_full 'Zeitschrift f\"ur Kristallographie - New Crystal Structures'
_journal_page_first 98
_journal_volume 224
_journal_year 2009
_chemical_formula_moiety 'C24 H21 N7 O5 S'
_chemical_formula_sum 'C24 H21 N7 O5 S'
_chemical_formula_weight 519.55
_chemical_name_systematic
; 
(E)-N-(4-(dimethylamino)benzylidene)-3-(2,4-dinitrophenylthio)-5-
(4-methoxyphenyl)-4H-1,2,4-triazol-4-amine
;
_space_group_IT_number 2
_symmetry_cell_setting triclinic
_symmetry_space_group_name_Hall '-P 1'
_symmetry_space_group_name_H-M 'P -1'
_atom_sites_solution_hydrogens geom
_atom_sites_solution_primary direct
_atom_sites_solution_secondary difmap
_audit_creation_method SHELXL-97
_cell_angle_alpha 77.489(4)
_cell_angle_beta 89.409(4)
_cell_angle_gamma 88.171(4)
_cell_formula_units_Z 2
_cell_length_a 8.695(2)
_cell_length_b 10.724(3)
_cell_length_c 13.053(3)
_cell_measurement_reflns_used 1848
_cell_measurement_temperature 298(2)
_cell_measurement_theta_max 25.127
_cell_measurement_theta_min 2.231
_cell_volume 1187.6(5)
_computing_cell_refinement 'SAINT (Bruker, 2002)'
_computing_data_collection 'SMART (Bruker, 2002)'
_computing_data_reduction SAINT
_computing_molecular_graphics 'SHELXTL(Bruker, 2002)'
_computing_publication_material SHELXL97
_computing_structure_refinement 'SHELXL97 (Sheldrick, 1997)'
_computing_structure_solution 'SHELXS97 (Sheldrick, 1997)'
_diffrn_ambient_temperature 298(2)
_diffrn_measured_fraction_theta_full 0.987
_diffrn_measured_fraction_theta_max 0.987
_diffrn_measurement_device_type 'Bruker APEX area-detector diffractometer'
_diffrn_measurement_method '\f and \w scan'
_diffrn_radiation_monochromator graphite
_diffrn_radiation_source 'fine-focus sealed tube'
_diffrn_radiation_type MoK\a
_diffrn_radiation_wavelength 0.71073
_diffrn_reflns_av_R_equivalents 0.0151
_diffrn_reflns_av_sigmaI/netI 0.0392
_diffrn_reflns_limit_h_max 9
_diffrn_reflns_limit_h_min -10
_diffrn_reflns_limit_k_max 12
_diffrn_reflns_limit_k_min -12
_diffrn_reflns_limit_l_max 11
_diffrn_reflns_limit_l_min -15
_diffrn_reflns_number 6305
_diffrn_reflns_theta_full 25.02
_diffrn_reflns_theta_max 25.02
_diffrn_reflns_theta_min 1.95
_diffrn_standards_number 0
_exptl_absorpt_coefficient_mu 0.189
_exptl_absorpt_correction_T_max 0.9614
_exptl_absorpt_correction_T_min 0.9269
_exptl_absorpt_correction_type multi-scan
_exptl_absorpt_process_details '(SADABS; Bruker, 2002)'
_exptl_crystal_colour colorless
_exptl_crystal_density_diffrn 1.453
_exptl_crystal_density_method 'not measured'
_exptl_crystal_description block
_exptl_crystal_F_000 540
_exptl_crystal_size_max 0.35
_exptl_crystal_size_mid 0.30
_exptl_crystal_size_min 0.21
_refine_diff_density_max 0.274
_refine_diff_density_min -0.236
_refine_diff_density_rms 0.052
_refine_ls_extinction_method none
_refine_ls_goodness_of_fit_ref 1.236
_refine_ls_hydrogen_treatment constr
_refine_ls_matrix_type full
_refine_ls_number_parameters 337
_refine_ls_number_reflns 4142
_refine_ls_number_restraints 0
_refine_ls_restrained_S_all 1.236
_refine_ls_R_factor_all 0.1027
_refine_ls_R_factor_gt 0.0881
_refine_ls_shift/su_max 0.000
_refine_ls_shift/su_mean 0.000
_refine_ls_structure_factor_coef Fsqd
_refine_ls_weighting_details 'calc w=1/[\s^2^(Fo^2^)+(0.0646P)^2^+0.9634P] where P=(Fo^2^+2Fc^2^)/3'
_refine_ls_weighting_scheme calc
_refine_ls_wR_factor_gt 0.1855
_refine_ls_wR_factor_ref 0.1930
_reflns_number_gt 3432
_reflns_number_total 4142
_reflns_threshold_expression I>2\s(I)
_cod_data_source_file 1267-2463.cff
_cod_data_source_block 991m
_cod_database_code 8102375

loop_
_symmetry_equiv_pos_as_xyz
'x, y, z'
'-x, -y, -z'

loop_
_atom_site_label
_atom_site_type_symbol
_atom_site_fract_x
_atom_site_fract_y
_atom_site_fract_z
_atom_site_U_iso_or_equiv
_atom_site_adp_type
_atom_site_occupancy
_atom_site_symmetry_multiplicity
_atom_site_Wyckoff_symbol
_atom_site_calc_flag
_atom_site_refinement_flags
_atom_site_disorder_assembly
_atom_site_disorder_group
S1 S 1.05960(13) 0.16244(11) 0.14786(9) 0.0563(4) Uani 1 2 i d . . .
O1 O 1.2025(4) 0.1027(3) 0.8663(3) 0.0777(10) Uani 1 2 i d . . .
O2 O 1.4496(5) 0.7007(4) 0.0264(3) 0.0918(12) Uani 1 2 i d . . .
O3 O 1.3406(5) 0.7110(3) -0.1220(3) 0.0910(12) Uani 1 2 i d . . .
O4 O 1.0084(5) 0.3850(4) -0.1677(3) 0.0949(13) Uani 1 2 i d . . .
O5 O 0.9412(4) 0.2381(3) -0.0387(3) 0.0732(9) Uani 1 2 i d . . .
N1 N 1.2919(4) 0.0240(3) 0.3991(3) 0.0512(9) Uani 1 2 i d . . .
N2 N 1.2633(4) 0.0375(3) 0.2946(3) 0.0539(9) Uani 1 2 i d . . .
N3 N 1.0991(3) 0.1606(3) 0.3586(3) 0.0415(8) Uani 1 2 i d . . .
N4 N 0.9938(4) 0.2643(3) 0.3619(3) 0.0478(8) Uani 1 2 i d . . .
N5 N 0.3473(4) 0.5755(3) 0.3654(3) 0.0511(9) Uani 1 2 i d . . .
N6 N 1.0203(5) 0.3279(4) -0.0773(3) 0.0614(10) Uani 1 2 i d . . .
N7 N 1.3672(5) 0.6584(4) -0.0317(4) 0.0695(11) Uani 1 2 i d . . .
C1 C 1.3289(7) 0.0453(6) 0.9305(4) 0.0899(18) Uani 1 2 i d . . .
H1A H 1.3516 -0.0385 0.9183 0.135 Uiso 1 2 i calc R . .
H1B H 1.3026 0.0388 1.0031 0.135 Uiso 1 2 i calc R . .
H1C H 1.4176 0.0971 0.9134 0.135 Uiso 1 2 i calc R . .
C2 C 1.2086(5) 0.1033(4) 0.7621(4) 0.0538(11) Uani 1 2 i d . . .
C3 C 1.3367(4) 0.0684(4) 0.7101(4) 0.0500(10) Uani 1 2 i d . . .
H3 H 1.4273 0.0414 0.7466 0.060 Uiso 1 2 i calc R . .
C4 C 1.3293(4) 0.0737(3) 0.6045(3) 0.0464(10) Uani 1 2 i d . . .
H4 H 1.4169 0.0520 0.5699 0.056 Uiso 1 2 i calc R . .
C5 C 1.1951(4) 0.1105(3) 0.5470(3) 0.0410(9) Uani 1 2 i d . . .
C6 C 1.0674(4) 0.1455(4) 0.6012(3) 0.0518(11) Uani 1 2 i d . . .
H6 H 0.9761 0.1715 0.5653 0.062 Uiso 1 2 i calc R . .
C7 C 1.0746(5) 0.1421(4) 0.7064(4) 0.0595(12) Uani 1 2 i d . . .
H7 H 0.9882 0.1661 0.7410 0.071 Uiso 1 2 i calc R . .
C8 C 1.1946(4) 0.0998(3) 0.4373(3) 0.0418(9) Uani 1 2 i d . . .
C9 C 1.1482(4) 0.1201(4) 0.2709(3) 0.0469(10) Uani 1 2 i d . . .
C10 C 0.8540(4) 0.2350(3) 0.3619(3) 0.0442(9) Uani 1 2 i d . . .
H10 H 0.8317 0.1510 0.3612 0.053 Uiso 1 2 i calc R . .
C11 C 0.7270(4) 0.3250(3) 0.3631(3) 0.0411(9) Uani 1 2 i d . . .
C12 C 0.7440(4) 0.4568(3) 0.3425(3) 0.0425(9) Uani 1 2 i d . . .
H12 H 0.8416 0.4896 0.3284 0.051 Uiso 1 2 i calc R . .
C13 C 0.6213(4) 0.5390(3) 0.3425(3) 0.0451(10) Uani 1 2 i d . . .
H13 H 0.6367 0.6265 0.3262 0.054 Uiso 1 2 i calc R . .
C14 C 0.4711(4) 0.4945(3) 0.3665(3) 0.0387(9) Uani 1 2 i d . . .
C15 C 0.4563(4) 0.3618(4) 0.3893(3) 0.0464(10) Uani 1 2 i d . . .
H15 H 0.3600 0.3281 0.4075 0.056 Uiso 1 2 i calc R . .
C16 C 0.5793(4) 0.2805(4) 0.3857(3) 0.0518(11) Uani 1 2 i d . . .
H16 H 0.5639 0.1930 0.3987 0.062 Uiso 1 2 i calc R . .
C17 C 0.3601(5) 0.7123(4) 0.3320(5) 0.0755(15) Uani 1 2 i d . . .
H17A H 0.4390 0.7406 0.3719 0.113 Uiso 1 2 i calc R . .
H17B H 0.2637 0.7535 0.3433 0.113 Uiso 1 2 i calc R . .
H17C H 0.3862 0.7338 0.2588 0.113 Uiso 1 2 i calc R . .
C18 C 0.1947(5) 0.5284(4) 0.3925(4) 0.0598(12) Uani 1 2 i d . . .
H18A H 0.1569 0.4910 0.3376 0.090 Uiso 1 2 i calc R . .
H18B H 0.1270 0.5979 0.4011 0.090 Uiso 1 2 i calc R . .
H18C H 0.1992 0.4650 0.4569 0.090 Uiso 1 2 i calc R . .
C19 C 1.1546(5) 0.3055(4) 0.0929(3) 0.0511(10) Uani 1 2 i d . . .
C20 C 1.2586(5) 0.3585(4) 0.1517(3) 0.0585(11) Uani 1 2 i d . . .
H20 H 1.2818 0.3154 0.2198 0.070 Uiso 1 2 i calc R . .
C21 C 1.3268(5) 0.4719(4) 0.1115(4) 0.0610(12) Uani 1 2 i d . . .
H21 H 1.3939 0.5061 0.1524 0.073 Uiso 1 2 i calc R . .
C22 C 1.2956(5) 0.5349(4) 0.0105(4) 0.0556(11) Uani 1 2 i d . . .
C23 C 1.1999(5) 0.4862(4) -0.0524(3) 0.0549(11) Uani 1 2 i d . . .
H23 H 1.1828 0.5279 -0.1217 0.066 Uiso 1 2 i calc R . .
C24 C 1.1296(5) 0.3731(4) -0.0097(3) 0.0500(10) Uani 1 2 i d . . .

loop_
_atom_site_aniso_label
_atom_site_aniso_U_11
_atom_site_aniso_U_22
_atom_site_aniso_U_33
_atom_site_aniso_U_23
_atom_site_aniso_U_13
_atom_site_aniso_U_12
S1 0.0556(7) 0.0562(7) 0.0575(7) -0.0128(5) -0.0053(5) -0.0002(5)
O1 0.071(2) 0.102(3) 0.062(2) -0.0246(19) -0.0174(17) 0.0289(19)
O2 0.105(3) 0.075(2) 0.098(3) -0.021(2) -0.007(2) -0.020(2)
O3 0.114(3) 0.076(2) 0.073(3) 0.007(2) 0.000(2) -0.009(2)
O4 0.110(3) 0.109(3) 0.059(2) 0.000(2) -0.027(2) -0.016(2)
O5 0.072(2) 0.079(2) 0.070(2) -0.0173(19) -0.0069(17) -0.0102(19)
N1 0.0441(19) 0.0465(19) 0.060(2) -0.0070(17) -0.0037(16) 0.0119(15)
N2 0.045(2) 0.049(2) 0.065(3) -0.0114(18) 0.0023(17) 0.0125(16)
N3 0.0313(16) 0.0324(16) 0.058(2) -0.0039(15) -0.0018(14) 0.0054(13)
N4 0.0381(19) 0.0358(17) 0.067(2) -0.0063(16) -0.0059(16) 0.0068(14)
N5 0.0375(18) 0.0399(18) 0.076(2) -0.0124(17) -0.0076(16) 0.0062(15)
N6 0.063(3) 0.067(3) 0.054(3) -0.015(2) -0.007(2) 0.011(2)
N7 0.074(3) 0.062(3) 0.070(3) -0.011(2) 0.008(2) 0.003(2)
C1 0.093(4) 0.107(4) 0.069(4) -0.019(3) -0.031(3) 0.026(3)
C2 0.051(3) 0.050(2) 0.060(3) -0.011(2) -0.011(2) 0.006(2)
C3 0.034(2) 0.044(2) 0.070(3) -0.010(2) -0.0148(19) 0.0068(17)
C4 0.036(2) 0.035(2) 0.066(3) -0.0065(19) -0.0019(19) 0.0037(16)
C5 0.034(2) 0.0297(19) 0.056(3) -0.0019(17) 0.0000(17) 0.0019(15)
C6 0.035(2) 0.058(3) 0.059(3) -0.007(2) -0.0094(19) 0.0130(18)
C7 0.044(2) 0.072(3) 0.063(3) -0.019(2) -0.001(2) 0.017(2)
C8 0.0301(19) 0.0328(19) 0.059(3) -0.0026(18) 0.0018(17) 0.0024(16)
C9 0.045(2) 0.044(2) 0.051(3) -0.0104(19) 0.0003(19) 0.0030(18)
C10 0.046(2) 0.0323(19) 0.052(2) -0.0039(17) -0.0023(18) 0.0014(17)
C11 0.036(2) 0.039(2) 0.046(2) -0.0050(17) -0.0041(16) 0.0045(16)
C12 0.033(2) 0.041(2) 0.050(2) -0.0030(18) -0.0026(17) 0.0008(16)
C13 0.044(2) 0.0298(19) 0.058(3) -0.0025(17) -0.0065(18) 0.0015(17)
C14 0.040(2) 0.040(2) 0.036(2) -0.0080(16) -0.0084(16) 0.0067(16)
C15 0.032(2) 0.041(2) 0.064(3) -0.0046(19) -0.0007(18) -0.0020(16)
C16 0.045(2) 0.031(2) 0.075(3) -0.0018(19) -0.001(2) 0.0003(17)
C17 0.055(3) 0.046(3) 0.124(5) -0.017(3) -0.009(3) 0.016(2)
C18 0.041(2) 0.063(3) 0.076(3) -0.017(2) -0.005(2) 0.010(2)
C19 0.048(2) 0.056(3) 0.051(3) -0.016(2) -0.0011(19) 0.010(2)
C20 0.065(3) 0.061(3) 0.046(3) -0.004(2) -0.007(2) 0.000(2)
C21 0.064(3) 0.063(3) 0.057(3) -0.016(2) 0.000(2) -0.002(2)
C22 0.060(3) 0.051(3) 0.053(3) -0.009(2) 0.009(2) 0.002(2)
C23 0.061(3) 0.058(3) 0.044(2) -0.010(2) 0.001(2) 0.014(2)
C24 0.048(2) 0.055(3) 0.047(3) -0.013(2) -0.0060(19) 0.011(2)

loop_
_atom_type_symbol
_atom_type_description
_atom_type_scat_dispersion_real
_atom_type_scat_dispersion_imag
_atom_type_scat_source
C C 0.0033 0.0016 'International Tables Vol C Tables 4.2.6.8 and 6.1.1.4'
H H 0.0000 0.0000 'International Tables Vol C Tables 4.2.6.8 and 6.1.1.4'
N N 0.0061 0.0033 'International Tables Vol C Tables 4.2.6.8 and 6.1.1.4'
O O 0.0106 0.0060 'International Tables Vol C Tables 4.2.6.8 and 6.1.1.4'
S S 0.1246 0.1234 'International Tables Vol C Tables 4.2.6.8 and 6.1.1.4'

loop_
_geom_angle_atom_site_label_1
_geom_angle_atom_site_label_2
_geom_angle_atom_site_label_3
_geom_angle
_geom_angle_site_symmetry_1
_geom_angle_site_symmetry_3
_geom_angle_publ_flag
C9 S1 C19 100.66(19) . . ?
C2 O1 C1 118.3(4) . . ?
C8 N1 N2 108.6(3) . . ?
C9 N2 N1 107.2(3) . . ?
C8 N3 C9 105.5(3) . . ?
C8 N3 N4 126.6(3) . . ?
C9 N3 N4 126.6(3) . . ?
C10 N4 N3 113.8(3) . . ?
C14 N5 C17 121.7(3) . . ?
C14 N5 C18 121.5(3) . . ?
C17 N5 C18 116.7(3) . . ?
O4 N6 O5 123.1(4) . . ?
O4 N6 C24 118.4(4) . . ?
O5 N6 C24 118.4(4) . . ?
O3 N7 O2 124.1(5) . . ?
O3 N7 C22 118.2(5) . . ?
O2 N7 C22 117.7(4) . . ?
O1 C1 H1A 109.5 . . ?
O1 C1 H1B 109.5 . . ?
H1A C1 H1B 109.5 . . ?
O1 C1 H1C 109.5 . . ?
H1A C1 H1C 109.5 . . ?
H1B C1 H1C 109.5 . . ?
O1 C2 C3 124.8(4) . . ?
O1 C2 C7 115.9(4) . . ?
C3 C2 C7 119.3(4) . . ?
C4 C3 C2 119.6(4) . . ?
C4 C3 H3 120.2 . . ?
C2 C3 H3 120.2 . . ?
C3 C4 C5 122.3(4) . . ?
C3 C4 H4 118.9 . . ?
C5 C4 H4 118.9 . . ?
C4 C5 C6 117.1(4) . . ?
C4 C5 C8 117.9(3) . . ?
C6 C5 C8 124.8(3) . . ?
C7 C6 C5 120.9(4) . . ?
C7 C6 H6 119.5 . . ?
C5 C6 H6 119.5 . . ?
C6 C7 C2 120.9(4) . . ?
C6 C7 H7 119.6 . . ?
C2 C7 H7 119.6 . . ?
N1 C8 N3 108.6(4) . . ?
N1 C8 C5 123.0(3) . . ?
N3 C8 C5 128.4(3) . . ?
N2 C9 N3 110.0(4) . . ?
N2 C9 S1 124.9(3) . . ?
N3 C9 S1 124.9(3) . . ?
N4 C10 C11 123.6(3) . . ?
N4 C10 H10 118.2 . . ?
C11 C10 H10 118.2 . . ?
C16 C11 C12 117.0(3) . . ?
C16 C11 C10 119.7(3) . . ?
C12 C11 C10 123.3(3) . . ?
C13 C12 C11 121.7(3) . . ?
C13 C12 H12 119.2 . . ?
C11 C12 H12 119.2 . . ?
C12 C13 C14 121.6(3) . . ?
C12 C13 H13 119.2 . . ?
C14 C13 H13 119.2 . . ?
N5 C14 C15 121.7(3) . . ?
N5 C14 C13 122.2(3) . . ?
C15 C14 C13 116.1(3) . . ?
C16 C15 C14 121.8(3) . . ?
C16 C15 H15 119.1 . . ?
C14 C15 H15 119.1 . . ?
C15 C16 C11 121.7(4) . . ?
C15 C16 H16 119.1 . . ?
C11 C16 H16 119.1 . . ?
N5 C17 H17A 109.5 . . ?
N5 C17 H17B 109.5 . . ?
H17A C17 H17B 109.5 . . ?
N5 C17 H17C 109.5 . . ?
H17A C17 H17C 109.5 . . ?
H17B C17 H17C 109.5 . . ?
N5 C18 H18A 109.5 . . ?
N5 C18 H18B 109.5 . . ?
H18A C18 H18B 109.5 . . ?
N5 C18 H18C 109.5 . . ?
H18A C18 H18C 109.5 . . ?
H18B C18 H18C 109.5 . . ?
C24 C19 C20 115.9(4) . . ?
C24 C19 S1 122.7(3) . . ?
C20 C19 S1 121.4(3) . . ?
C21 C20 C19 121.7(4) . . ?
C21 C20 H20 119.2 . . ?
C19 C20 H20 119.2 . . ?
C20 C21 C22 119.6(4) . . ?
C20 C21 H21 120.2 . . ?
C22 C21 H21 120.2 . . ?
C23 C22 C21 121.7(4) . . ?
C23 C22 N7 119.0(4) . . ?
C21 C22 N7 119.3(4) . . ?
C22 C23 C24 117.8(4) . . ?
C22 C23 H23 121.1 . . ?
C24 C23 H23 121.1 . . ?
C23 C24 C19 123.2(4) . . ?
C23 C24 N6 116.4(4) . . ?
C19 C24 N6 120.4(4) . . ?

loop_
_geom_bond_atom_site_label_1
_geom_bond_atom_site_label_2
_geom_bond_distance
_geom_bond_site_symmetry_2
_geom_bond_publ_flag
S1 C9 1.751(4) . ?
S1 C19 1.773(4) . ?
O1 C2 1.359(5) . ?
O1 C1 1.430(6) . ?
O2 N7 1.214(5) . ?
O3 N7 1.213(5) . ?
O4 N6 1.210(5) . ?
O5 N6 1.216(5) . ?
N1 C8 1.322(5) . ?
N1 N2 1.366(5) . ?
N2 C9 1.309(5) . ?
N3 C8 1.365(5) . ?
N3 C9 1.369(5) . ?
N3 N4 1.425(4) . ?
N4 C10 1.265(5) . ?
N5 C14 1.359(5) . ?
N5 C17 1.445(5) . ?
N5 C18 1.448(5) . ?
N6 C24 1.466(5) . ?
N7 C22 1.474(6) . ?
C1 H1A 0.9600 . ?
C1 H1B 0.9600 . ?
C1 H1C 0.9600 . ?
C2 C3 1.382(6) . ?
C2 C7 1.383(6) . ?
C3 C4 1.369(6) . ?
C3 H3 0.9300 . ?
C4 C5 1.393(5) . ?
C4 H4 0.9300 . ?
C5 C6 1.395(5) . ?
C5 C8 1.461(5) . ?
C6 C7 1.368(6) . ?
C6 H6 0.9300 . ?
C7 H7 0.9300 . ?
C10 C11 1.445(5) . ?
C10 H10 0.9300 . ?
C11 C16 1.391(5) . ?
C11 C12 1.393(5) . ?
C12 C13 1.362(5) . ?
C12 H12 0.9300 . ?
C13 C14 1.413(5) . ?
C13 H13 0.9300 . ?
C14 C15 1.399(5) . ?
C15 C16 1.366(5) . ?
C15 H15 0.9300 . ?
C16 H16 0.9300 . ?
C17 H17A 0.9600 . ?
C17 H17B 0.9600 . ?
C17 H17C 0.9600 . ?
C18 H18A 0.9600 . ?
C18 H18B 0.9600 . ?
C18 H18C 0.9600 . ?
C19 C24 1.394(6) . ?
C19 C20 1.402(6) . ?
C20 C21 1.367(6) . ?
C20 H20 0.9300 . ?
C21 C22 1.370(6) . ?
C21 H21 0.9300 . ?
C22 C23 1.367(6) . ?
C23 C24 1.379(6) . ?
C23 H23 0.9300 . ?

loop_
_geom_torsion_atom_site_label_1
_geom_torsion_atom_site_label_2
_geom_torsion_atom_site_label_3
_geom_torsion_atom_site_label_4
_geom_torsion
_geom_torsion_site_symmetry_1
_geom_torsion_site_symmetry_2
_geom_torsion_site_symmetry_3
_geom_torsion_site_symmetry_4
_geom_torsion_publ_flag
C8 N1 N2 C9 -0.6(4) . . . . ?
C8 N3 N4 C10 -111.0(4) . . . . ?
C9 N3 N4 C10 83.8(5) . . . . ?
C1 O1 C2 C3 -9.3(7) . . . . ?
C1 O1 C2 C7 170.6(4) . . . . ?
O1 C2 C3 C4 -179.6(4) . . . . ?
C7 C2 C3 C4 0.6(6) . . . . ?
C2 C3 C4 C5 -1.6(6) . . . . ?
C3 C4 C5 C6 1.6(6) . . . . ?
C3 C4 C5 C8 -173.5(3) . . . . ?
C4 C5 C6 C7 -0.7(6) . . . . ?
C8 C5 C6 C7 174.0(4) . . . . ?
C5 C6 C7 C2 -0.2(7) . . . . ?
O1 C2 C7 C6 -179.5(4) . . . . ?
C3 C2 C7 C6 0.3(7) . . . . ?
N2 N1 C8 N3 1.6(4) . . . . ?
N2 N1 C8 C5 -179.0(3) . . . . ?
C9 N3 C8 N1 -2.0(4) . . . . ?
N4 N3 C8 N1 -169.6(3) . . . . ?
C9 N3 C8 C5 178.7(3) . . . . ?
N4 N3 C8 C5 11.0(6) . . . . ?
C4 C5 C8 N1 21.1(5) . . . . ?
C6 C5 C8 N1 -153.6(4) . . . . ?
C4 C5 C8 N3 -159.7(3) . . . . ?
C6 C5 C8 N3 25.6(6) . . . . ?
N1 N2 C9 N3 -0.6(4) . . . . ?
N1 N2 C9 S1 -175.7(3) . . . . ?
C8 N3 C9 N2 1.6(4) . . . . ?
N4 N3 C9 N2 169.3(3) . . . . ?
C8 N3 C9 S1 176.6(3) . . . . ?
N4 N3 C9 S1 -15.7(5) . . . . ?
C19 S1 C9 N2 -97.6(4) . . . . ?
C19 S1 C9 N3 88.1(4) . . . . ?
N3 N4 C10 C11 -178.9(3) . . . . ?
N4 C10 C11 C16 -166.2(4) . . . . ?
N4 C10 C11 C12 13.8(6) . . . . ?
C16 C11 C12 C13 -1.2(6) . . . . ?
C10 C11 C12 C13 178.8(4) . . . . ?
C11 C12 C13 C14 1.9(6) . . . . ?
C17 N5 C14 C15 -174.0(4) . . . . ?
C18 N5 C14 C15 2.9(6) . . . . ?
C17 N5 C14 C13 4.6(6) . . . . ?
C18 N5 C14 C13 -178.5(4) . . . . ?
C12 C13 C14 N5 -179.1(4) . . . . ?
C12 C13 C14 C15 -0.5(6) . . . . ?
N5 C14 C15 C16 176.9(4) . . . . ?
C13 C14 C15 C16 -1.8(6) . . . . ?
C14 C15 C16 C11 2.6(7) . . . . ?
C12 C11 C16 C15 -1.0(6) . . . . ?
C10 C11 C16 C15 179.0(4) . . . . ?
C9 S1 C19 C24 176.0(3) . . . . ?
C9 S1 C19 C20 -5.0(4) . . . . ?
C24 C19 C20 C21 2.2(6) . . . . ?
S1 C19 C20 C21 -176.9(3) . . . . ?
C19 C20 C21 C22 -1.3(7) . . . . ?
C20 C21 C22 C23 -1.3(7) . . . . ?
C20 C21 C22 N7 178.8(4) . . . . ?
O3 N7 C22 C23 -1.5(6) . . . . ?
O2 N7 C22 C23 178.7(4) . . . . ?
O3 N7 C22 C21 178.4(4) . . . . ?
O2 N7 C22 C21 -1.4(6) . . . . ?
C21 C22 C23 C24 2.7(6) . . . . ?
N7 C22 C23 C24 -177.5(4) . . . . ?
C22 C23 C24 C19 -1.6(6) . . . . ?
C22 C23 C24 N6 176.2(4) . . . . ?
C20 C19 C24 C23 -0.7(6) . . . . ?
S1 C19 C24 C23 178.3(3) . . . . ?
C20 C19 C24 N6 -178.5(4) . . . . ?
S1 C19 C24 N6 0.5(5) . . . . ?
O4 N6 C24 C23 6.3(6) . . . . ?
O5 N6 C24 C23 -170.6(4) . . . . ?
O4 N6 C24 C19 -175.8(4) . . . . ?
O5 N6 C24 C19 7.3(6) . . . . ?
